data_7051220
loop_
_publ_author_name
'Sui, Bin'
'Fan, Jian'
'Okamura, Taka-aki'
'Sun, Wei-Yin'
'Ueyama, Norikazu'

_publ_section_title
;
 Anion exchange properties of a two-dimensional coordination framework
 of cadmium(II) with 1,3-bis(imidazol-1-ylmethyl)-5-methylbenzene
;
_journal_issue 11
_journal_name_full 'New Journal of Chemistry'
_journal_page_first 1379
_journal_page_last 1381
_journal_paper_doi 10.1039/b106750h
_journal_volume 25
_journal_year 2001
_chemical_formula_sum 'C15 H20 N4 O2'
_chemical_formula_weight 288.35
_chemical_name_systematic ?
_space_group_IT_number 15
_symmetry_cell_setting monoclinic
_symmetry_space_group_name_Hall '-C 2yc'
_symmetry_space_group_name_H-M 'C 1 2/c 1'
_atom_sites_solution_hydrogens geom
_atom_sites_solution_primary direct
_atom_sites_solution_secondary difmap
_audit_creation_method SHELXL-97
_cell_angle_alpha 90.00
_cell_angle_beta 101.83(3)
_cell_angle_gamma 90.00
_cell_formula_units_Z 4
_cell_length_a 17.405(4)
_cell_length_b 11.060(2)
_cell_length_c 8.2860(17)
_cell_measurement_temperature 293(2)
_cell_volume 1561.2(6)
_computing_cell_refinement 'Bruker XSCANS'
_computing_data_collection 'Bruker XSCANS'
_computing_data_reduction 'Bruker SHELXTL'
_computing_molecular_graphics 'Bruker SHELXTL'
_computing_publication_material 'Bruker SHELXTL'
_computing_structure_refinement 'SHELXL-97 (Sheldrick, 1997)'
_computing_structure_solution 'SHELXS-97 (Sheldrick, 1990)'
_diffrn_ambient_temperature 293(2)
_diffrn_measured_fraction_theta_full 0.998
_diffrn_measured_fraction_theta_max 0.998
_diffrn_measurement_device_type 'Bruker P4'
_diffrn_measurement_method '\w scans'
_diffrn_radiation_monochromator graphite
_diffrn_radiation_source 'fine-focus sealed tube'
_diffrn_radiation_type MoK\a
_diffrn_radiation_wavelength 0.71073
_diffrn_reflns_av_R_equivalents 0.0118
_diffrn_reflns_av_sigmaI/netI 0.0213
_diffrn_reflns_limit_h_max 20
_diffrn_reflns_limit_h_min -20
_diffrn_reflns_limit_k_max 0
_diffrn_reflns_limit_k_min -13
_diffrn_reflns_limit_l_max 0
_diffrn_reflns_limit_l_min -9
_diffrn_reflns_number 1477
_diffrn_reflns_theta_full 24.97
_diffrn_reflns_theta_max 24.97
_diffrn_reflns_theta_min 2.20
_exptl_absorpt_coefficient_mu 0.084
_exptl_absorpt_correction_type none
_exptl_crystal_density_diffrn 1.227
_exptl_crystal_density_method 'not measured'
_exptl_crystal_F_000 616
_refine_diff_density_max 0.145
_refine_diff_density_min -0.197
_refine_diff_density_rms 0.039
_refine_ls_extinction_method none
_refine_ls_goodness_of_fit_ref 1.011
_refine_ls_hydrogen_treatment mixed
_refine_ls_matrix_type full
_refine_ls_number_parameters 105
_refine_ls_number_reflns 1371
_refine_ls_number_restraints 0
_refine_ls_restrained_S_all 1.011
_refine_ls_R_factor_all 0.0685
_refine_ls_R_factor_gt 0.0441
_refine_ls_shift/su_max 0.121
_refine_ls_shift/su_mean 0.007
_refine_ls_structure_factor_coef Fsqd
_refine_ls_weighting_details 'calc w=1/[\s^2^(Fo^2^)+(0.0819P)^2^+0.2722P] where P=(Fo^2^+2Fc^2^)/3'
_refine_ls_weighting_scheme calc
_refine_ls_wR_factor_gt 0.1177
_refine_ls_wR_factor_ref 0.1322
_reflns_number_gt 992
_reflns_number_total 1371
_reflns_threshold_expression >2sigma(I)
_cod_data_source_file b106750h.txt
_cod_data_source_block dimb&#x00ED;&#x00F1;2H2O
_cod_depositor_comments
;
The following automatic conversions were performed:
'_symmetry_cell_setting' value 'Monoclinic' changed to 'monoclinic'
according to '/home/saulius/struct/CIF-dictionaries/cif_core.dic'
dictionary named 'cif_core.dic' version 2.4.1 from 2010-06-29.

Automatic conversion script
Id: cif_fix_enum 1527 2010-12-29 10:47:43Z saulius 
;
_cod_original_cell_volume 1561.2(5)
_cod_original_sg_symbol_H-M C2/c
_cod_database_code 7051220

loop_
_symmetry_equiv_pos_as_xyz
'x, y, z'
'-x, y, -z+1/2'
'x+1/2, y+1/2, z'
'-x+1/2, y+1/2, -z+1/2'
'-x, -y, -z'
'x, -y, z-1/2'
'-x+1/2, -y+1/2, -z'
'x+1/2, -y+1/2, z-1/2'

loop_
_atom_site_label
_atom_site_type_symbol
_atom_site_fract_x
_atom_site_fract_y
_atom_site_fract_z
_atom_site_U_iso_or_equiv
_atom_site_adp_type
_atom_site_occupancy
_atom_site_symmetry_multiplicity
_atom_site_calc_flag
_atom_site_refinement_flags
_atom_site_disorder_assembly
_atom_site_disorder_group
N1 N 0.30361(9) 0.14364(14) 0.12669(17) 0.0571(4) Uani 1 1 d . . .
N2 N 0.19153(9) 0.09486(17) 0.1941(2) 0.0711(5) Uani 1 1 d . . .
C1 C 0.5000 -0.1185(2) 0.2500 0.0564(6) Uani 1 2 d S . .
C2 C 0.43990(10) -0.05364(18) 0.1520(2) 0.0561(5) Uani 1 1 d . . .
H2B H 0.3991 -0.0954 0.0848 0.067 Uiso 1 1 calc R . .
C3 C 0.43879(10) 0.07050(17) 0.1513(2) 0.0550(5) Uani 1 1 d . . .
C4 C 0.5000 0.1327(2) 0.2500 0.0592(7) Uani 1 2 d S . .
H4A H 0.5000 0.2168 0.2500 0.071 Uiso 1 2 calc SR . .
C5 C 0.5000 -0.2540(3) 0.2500 0.0904(11) Uani 1 2 d S . .
H5A H 0.4541 -0.2830 0.1752 0.136 Uiso 0.25 1 calc PR . .
H5B H 0.4997 -0.2830 0.3591 0.136 Uiso 0.25 1 calc PR . .
H5C H 0.5461 -0.2830 0.2157 0.136 Uiso 0.25 1 calc PR . .
H5D H 0.5459 -0.2830 0.3248 0.136 Uiso 0.25 1 calc PR . .
H5E H 0.5003 -0.2830 0.1409 0.136 Uiso 0.25 1 calc PR . .
H5F H 0.4539 -0.2830 0.2843 0.136 Uiso 0.25 1 calc PR . .
C6 C 0.37114(12) 0.1380(2) 0.0475(3) 0.0783(7) Uani 1 1 d . . .
H6A H 0.3878 0.2194 0.0282 0.094 Uiso 1 1 calc R . .
H6B H 0.3558 0.0981 -0.0585 0.094 Uiso 1 1 calc R . .
C7 C 0.29479(11) 0.21718(19) 0.2533(2) 0.0651(5) Uani 1 1 d . . .
H7A H 0.3293 0.2768 0.3032 0.078 Uiso 1 1 calc R . .
C8 C 0.24041(12) 0.07239(18) 0.0969(3) 0.0674(5) Uani 1 1 d . . .
H8A H 0.2320 0.0130 0.0158 0.081 Uiso 1 1 calc R . .
C9 C 0.22597(12) 0.1861(2) 0.2916(2) 0.0682(6) Uani 1 1 d . . .
H9A H 0.2049 0.2225 0.3739 0.082 Uiso 1 1 calc R . .
OW O 0.05114(12) -0.05365(16) 0.1387(2) 0.0956(6) Uani 1 1 d . . .
H1 H 0.095(3) 0.002(4) 0.157(5) 0.183(16) Uiso 1 1 d . . .
H2 H -0.004(10) -0.020(13) 0.094(14) 0.49(7) Uiso 1 1 d . . .

loop_
_atom_site_aniso_label
_atom_site_aniso_U_11
_atom_site_aniso_U_22
_atom_site_aniso_U_33
_atom_site_aniso_U_23
_atom_site_aniso_U_13
_atom_site_aniso_U_12
N1 0.0543(8) 0.0627(9) 0.0539(8) 0.0098(7) 0.0101(6) 0.0122(7)
N2 0.0581(10) 0.0787(12) 0.0768(11) 0.0037(9) 0.0143(9) 0.0051(8)
C1 0.0499(13) 0.0459(14) 0.0818(17) 0.000 0.0330(13) 0.000
C2 0.0456(9) 0.0626(11) 0.0643(11) -0.0065(9) 0.0212(8) -0.0086(8)
C3 0.0544(10) 0.0597(12) 0.0569(10) 0.0122(8) 0.0256(8) 0.0052(8)
C4 0.0683(16) 0.0431(13) 0.0752(16) 0.000 0.0355(14) 0.000
C5 0.0710(18) 0.0506(17) 0.159(3) 0.000 0.045(2) 0.000
C6 0.0727(13) 0.0965(16) 0.0714(12) 0.0323(12) 0.0279(10) 0.0227(11)
C7 0.0605(11) 0.0643(12) 0.0651(12) -0.0064(9) -0.0002(9) 0.0068(9)
C8 0.0671(12) 0.0652(12) 0.0674(12) -0.0082(10) 0.0078(10) 0.0060(10)
C9 0.0638(12) 0.0833(14) 0.0556(10) -0.0040(10) 0.0080(9) 0.0210(10)
OW 0.0935(12) 0.0724(10) 0.1217(14) -0.0131(10) 0.0239(10) -0.0105(9)

loop_
_atom_type_symbol
_atom_type_description
_atom_type_scat_dispersion_real
_atom_type_scat_dispersion_imag
_atom_type_scat_source
C C 0.0033 0.0016 'International Tables Vol C Tables 4.2.6.8 and 6.1.1.4'
H H 0.0000 0.0000 'International Tables Vol C Tables 4.2.6.8 and 6.1.1.4'
N N 0.0061 0.0033 'International Tables Vol C Tables 4.2.6.8 and 6.1.1.4'
O O 0.0106 0.0060 'International Tables Vol C Tables 4.2.6.8 and 6.1.1.4'

loop_
_geom_angle_atom_site_label_1
_geom_angle_atom_site_label_2
_geom_angle_atom_site_label_3
_geom_angle
_geom_angle_site_symmetry_1
_geom_angle_site_symmetry_3
_geom_angle_publ_flag
C8 N1 C7 106.04(16) . . ?
C8 N1 C6 126.92(18) . . ?
C7 N1 C6 126.90(18) . . ?
C8 N2 C9 104.14(17) . . ?
C2 C1 C2 117.6(2) . 2_655 ?
C2 C1 C5 121.19(12) . . ?
C2 C1 C5 121.19(12) 2_655 . ?
C3 C2 C1 121.91(18) . . ?
C2 C3 C4 119.06(17) . . ?
C2 C3 C6 120.43(18) . . ?
C4 C3 C6 120.49(19) . . ?
C3 C4 C3 120.4(2) . 2_655 ?
N1 C6 C3 111.84(14) . . ?
C9 C7 N1 106.00(18) . . ?
N2 C8 N1 112.90(18) . . ?
C7 C9 N2 110.92(18) . . ?

loop_
_geom_bond_atom_site_label_1
_geom_bond_atom_site_label_2
_geom_bond_distance
_geom_bond_site_symmetry_2
_geom_bond_publ_flag
N1 C8 1.334(3) . ?
N1 C7 1.361(2) . ?
N1 C6 1.460(3) . ?
N2 C8 1.310(3) . ?
N2 C9 1.353(3) . ?
C1 C2 1.386(2) . ?
C1 C2 1.386(2) 2_655 ?
C1 C5 1.499(4) . ?
C2 C3 1.373(3) . ?
C3 C4 1.386(2) . ?
C3 C6 1.506(3) . ?
C4 C3 1.386(2) 2_655 ?
C7 C9 1.345(3) . ?
